data_7111399
loop_
_publ_author_name
'Michaelides, Adonis'
'Skoulika, Stavroula'
'Siskos, Michael G.'

_publ_section_title
;
 Assembly of a photoreactive coordination polymer containing rectangular
 grids
;
_journal_issue 21
_journal_name_full 'Chemical Communications'
_journal_page_first 2418
_journal_page_last 2419
_journal_paper_doi 10.1039/b408522a
_journal_year 2004
_chemical_formula_sum 'C4 H6 Cd O6'
_chemical_formula_weight 262.50
_chemical_name_systematic
;
?
;
_space_group_IT_number 2
_symmetry_cell_setting triclinic
_symmetry_space_group_name_Hall '-P 1'
_symmetry_space_group_name_H-M 'P -1'
_atom_sites_solution_hydrogens geom
_atom_sites_solution_primary direct
_atom_sites_solution_secondary difmap
_audit_creation_method SHELXL-97
_cell_angle_alpha 68.540(10)
_cell_angle_beta 86.530(10)
_cell_angle_gamma 69.960(10)
_cell_formula_units_Z 2
_cell_length_a 6.7570(10)
_cell_length_b 7.5440(10)
_cell_length_c 7.8090(10)
_cell_measurement_reflns_used 25
_cell_measurement_temperature 293(2)
_cell_measurement_theta_max 11.3
_cell_measurement_theta_min 4.9
_cell_volume 347.08(9)
_computing_cell_refinement XSCANS
_computing_data_collection XSCANS
_computing_data_reduction XSCANS
_computing_molecular_graphics SCHAKAL97
_computing_structure_refinement 'SHELXL-97 (Sheldrick, 1997)'
_computing_structure_solution 'SHELXS-97 (Sheldrick, 1990)'
_diffrn_ambient_temperature 293(2)
_diffrn_measured_fraction_theta_full 0.979
_diffrn_measured_fraction_theta_max 0.979
_diffrn_measurement_device_type P4
_diffrn_measurement_method scintillation
_diffrn_radiation_monochromator graphite
_diffrn_radiation_source 'fine-focus sealed tube'
_diffrn_radiation_type MoK\a
_diffrn_radiation_wavelength 0.71073
_diffrn_reflns_av_R_equivalents 0.0207
_diffrn_reflns_av_sigmaI/netI 0.0366
_diffrn_reflns_limit_h_max 7
_diffrn_reflns_limit_h_min -1
_diffrn_reflns_limit_k_max 8
_diffrn_reflns_limit_k_min -8
_diffrn_reflns_limit_l_max 9
_diffrn_reflns_limit_l_min -9
_diffrn_reflns_number 1512
_diffrn_reflns_theta_full 25.00
_diffrn_reflns_theta_max 25.00
_diffrn_reflns_theta_min 2.81
_diffrn_standards_decay_% none
_diffrn_standards_interval_count 99
_diffrn_standards_number 2
_exptl_absorpt_coefficient_mu 3.126
_exptl_absorpt_correction_type none
_exptl_crystal_colour colorless
_exptl_crystal_density_diffrn 2.512
_exptl_crystal_density_method 'not measured'
_exptl_crystal_description prismatic
_exptl_crystal_F_000 252
_exptl_crystal_size_max 0.12
_exptl_crystal_size_mid 0.10
_exptl_crystal_size_min 0.06
_refine_diff_density_max 0.674
_refine_diff_density_min -1.684
_refine_diff_density_rms 0.152
_refine_ls_extinction_method none
_refine_ls_goodness_of_fit_ref 1.099
_refine_ls_hydrogen_treatment mixed
_refine_ls_matrix_type fullcycle
_refine_ls_number_parameters 124
_refine_ls_number_reflns 1183
_refine_ls_number_restraints 0
_refine_ls_restrained_S_all 1.099
_refine_ls_R_factor_all 0.0320
_refine_ls_R_factor_gt 0.0296
_refine_ls_shift/su_max 0.002
_refine_ls_shift/su_mean 0.000
_refine_ls_structure_factor_coef Fsqd
_refine_ls_weighting_details 'w=1/[\s^2^(Fo^2^)+(0.0528P)^2^+0.0000P] where P=(Fo^2^+2Fc^2^)/3'
_refine_ls_weighting_scheme calc
_refine_ls_wR_factor_gt 0.0755
_refine_ls_wR_factor_ref 0.0774
_reflns_number_gt 1109
_reflns_number_total 1183
_reflns_threshold_expression >2sigma(I)
_cod_data_source_file b408522asup1.cif
_cod_data_source_block cdfum
_cod_depositor_comments
;
The following automatic conversions were performed:

'_refine_ls_weighting_scheme' value 'calc
w=1/[\s^2^(Fo^2^)+(0.0528P)^2^+0.0000P] where P=(Fo^2^+2Fc^2^)/3' was
changed to 'calc'. New tag '_refine_ls_weighting_details' was
created. The value of the new tag was set to
'w=1/[\s^2^(Fo^2^)+(0.0528P)^2^+0.0000P] where P=(Fo^2^+2Fc^2^)/3'.

Automatic conversion script
Id: cif_fix_values 3143 2015-03-26 13:38:13Z robertas 
;
_cod_original_cell_volume 347.08(8)
_cod_original_sg_symbol_H-M P-1
_cod_database_code 7111399

loop_
_symmetry_equiv_pos_as_xyz
'x, y, z'
'-x, -y, -z'

loop_
_atom_site_label
_atom_site_type_symbol
_atom_site_fract_x
_atom_site_fract_y
_atom_site_fract_z
_atom_site_U_iso_or_equiv
_atom_site_adp_type
_atom_site_occupancy
_atom_site_calc_flag
Cd1 Cd 0.35337(5) 0.18283(4) 0.61053(4) 0.02031(17) Uani 1 d
O1 O 0.5101(6) 0.1562(5) 0.3409(4) 0.0309(9) Uani 1 d
O2 O 0.3574(6) 0.4703(5) 0.3181(4) 0.0272(8) Uani 1 d
O3 O 0.1778(6) 0.4347(5) 0.7210(4) 0.0266(7) Uani 1 d
O4 O 0.2251(6) 0.1275(5) 0.9225(5) 0.0312(8) Uani 1 d
O5 O 0.6777(6) 0.1503(6) 0.7233(5) 0.0281(8) Uani 1 d
O6 O 0.0451(7) 0.1858(6) 0.5018(6) 0.0335(8) Uani 1 d
C1 C 0.4629(7) 0.3438(7) 0.2499(6) 0.0192(9) Uani 1 d
C2 C 0.5342(7) 0.4058(7) 0.0603(6) 0.0198(9) Uani 1 d
C3 C 0.1511(7) 0.3168(6) 0.8779(6) 0.0211(10) Uani 1 d
C4 C 0.0370(8) 0.4023(8) 1.0160(6) 0.0231(9) Uani 1 d
H2 H 0.012(10) 0.310(10) 1.119(9) 0.043(18) Uiso 1 d
H4 H 0.641(10) 0.302(10) 0.019(9) 0.042(17) Uiso 1 d
H5A H 0.670(9) 0.256(10) 0.725(8) 0.026(16) Uiso 1 d
H6A H -0.034(15) 0.319(15) 0.434(13) 0.08(3) Uiso 1 d
H5B H 0.704(12) 0.074(12) 0.837(12) 0.06(2) Uiso 1 d
H6B H -0.032(15) 0.150(13) 0.570(12) 0.07(3) Uiso 1 d

loop_
_atom_site_aniso_label
_atom_site_aniso_U_11
_atom_site_aniso_U_22
_atom_site_aniso_U_33
_atom_site_aniso_U_23
_atom_site_aniso_U_13
_atom_site_aniso_U_12
Cd1 0.0290(2) 0.0183(2) 0.0122(2) -0.00775(15) 0.00770(14) -0.00509(15)
O1 0.054(2) 0.0145(17) 0.0167(16) -0.0039(13) 0.0125(16) -0.0062(16)
O2 0.042(2) 0.0213(16) 0.0192(16) -0.0105(13) 0.0143(15) -0.0103(15)
O3 0.0360(19) 0.0263(17) 0.0155(15) -0.0108(13) 0.0123(13) -0.0068(14)
O4 0.046(2) 0.0227(18) 0.0198(16) -0.0089(14) 0.0082(15) -0.0054(16)
O5 0.040(2) 0.0195(18) 0.0229(18) -0.0075(15) 0.0034(15) -0.0088(15)
O6 0.035(2) 0.029(2) 0.030(2) -0.0062(16) 0.0008(17) -0.0072(17)
C1 0.025(2) 0.021(2) 0.013(2) -0.0071(18) 0.0043(17) -0.0098(19)
C2 0.024(2) 0.023(2) 0.014(2) -0.0070(17) 0.0062(17) -0.0100(18)
C3 0.021(2) 0.024(3) 0.020(2) -0.014(2) 0.0037(19) -0.004(2)
C4 0.030(2) 0.027(2) 0.013(2) -0.0085(18) 0.0046(17) -0.0094(19)

loop_
_atom_type_symbol
_atom_type_description
_atom_type_scat_dispersion_real
_atom_type_scat_dispersion_imag
_atom_type_scat_source
C C 0.0033 0.0016 'International Tables Vol C Tables 4.2.6.8 and 6.1.1.4'
H H 0.0000 0.0000 'International Tables Vol C Tables 4.2.6.8 and 6.1.1.4'
O O 0.0106 0.0060 'International Tables Vol C Tables 4.2.6.8 and 6.1.1.4'
Cd Cd -0.8075 1.2024 'International Tables Vol C Tables 4.2.6.8 and 6.1.1.4'

loop_
_geom_angle_atom_site_label_1
_geom_angle_atom_site_label_2
_geom_angle_atom_site_label_3
_geom_angle
_geom_angle_site_symmetry_1
_geom_angle_site_symmetry_3
O6 Cd1 O1 87.44(15) . 2_656
O6 Cd1 O3 92.35(14) . .
O1 Cd1 O3 148.78(11) 2_656 .
O6 Cd1 O5 174.97(13) . .
O1 Cd1 O5 87.54(14) 2_656 .
O3 Cd1 O5 92.09(13) . .
O6 Cd1 O1 90.16(15) . .
O1 Cd1 O1 73.23(13) 2_656 .
O3 Cd1 O1 137.98(11) . .
O5 Cd1 O1 88.12(14) . .
O6 Cd1 O4 90.95(15) . .
O1 Cd1 O4 94.05(11) 2_656 .
O3 Cd1 O4 54.73(12) . .
O5 Cd1 O4 89.69(13) . .
O1 Cd1 O4 167.17(12) . .
O6 Cd1 O2 90.24(14) . .
O1 Cd1 O2 126.34(11) 2_656 .
O3 Cd1 O2 84.87(11) . .
O5 Cd1 O2 92.51(13) . .
O1 Cd1 O2 53.16(11) . .
O4 Cd1 O2 139.60(11) . .
O6 Cd1 C3 91.15(14) . .
O1 Cd1 C3 121.34(13) 2_656 .
O3 Cd1 C3 27.44(13) . .
O5 Cd1 C3 91.70(13) . .
O1 Cd1 C3 165.41(12) . .
O4 Cd1 C3 27.31(13) . .
O2 Cd1 C3 112.30(12) . .
C1 O1 Cd1 156.1(3) . 2_656
C1 O1 Cd1 97.1(3) . .
Cd1 O1 Cd1 106.77(13) 2_656 .
C1 O2 Cd1 89.3(3) . .
C3 O3 Cd1 95.9(3) . .
C3 O4 Cd1 88.3(3) . .
Cd1 O5 H5A 108(4) . .
Cd1 O5 H5B 112(5) . .
H5A O5 H5B 102(7) . .
Cd1 O6 H6A 108(6) . .
Cd1 O6 H6B 119(6) . .
H6A O6 H6B 103(8) . .
O2 C1 O1 120.4(4) . .
O2 C1 C2 122.2(4) . .
O1 C1 C2 117.4(4) . .
C2 C2 C1 123.4(5) 2_665 .
C2 C2 H4 117(4) 2_665 .
C1 C2 H4 120(4) . .
O4 C3 O3 121.0(4) . .
O4 C3 C4 118.9(4) . .
O3 C3 C4 120.1(4) . .
O4 C3 Cd1 64.4(2) . .
O3 C3 Cd1 56.7(2) . .
C4 C3 Cd1 176.7(3) . .
C4 C4 C3 122.9(6) 2_567 .
C4 C4 H2 122(4) 2_567 .
C3 C4 H2 115(4) . .

loop_
_geom_bond_atom_site_label_1
_geom_bond_atom_site_label_2
_geom_bond_distance
_geom_bond_site_symmetry_2
Cd1 O6 2.287(4) .
Cd1 O1 2.292(3) 2_656
Cd1 O3 2.300(3) .
Cd1 O5 2.312(4) .
Cd1 O1 2.343(3) .
Cd1 O4 2.471(4) .
Cd1 O2 2.516(3) .
Cd1 C3 2.739(4) .
O1 C1 1.262(5) .
O1 Cd1 2.292(3) 2_656
O2 C1 1.250(6) .
O3 C3 1.269(6) .
O4 C3 1.257(6) .
O5 H5A 0.79(7) .
O5 H5B 0.85(8) .
O6 H6A 0.93(10) .
O6 H6B 0.77(10) .
C1 C2 1.485(6) .
C2 C2 1.321(9) 2_665
C2 H4 1.01(7) .
C3 C4 1.497(6) .
C4 C4 1.313(10) 2_567
C4 H2 0.90(7) .

loop_
_geom_torsion_atom_site_label_1
_geom_torsion_atom_site_label_2
_geom_torsion_atom_site_label_3
_geom_torsion_atom_site_label_4
_geom_torsion
_geom_torsion_site_symmetry_1
_geom_torsion_site_symmetry_4
O6 Cd1 O1 C1 91.0(3) . .
O1 Cd1 O1 C1 178.3(4) 2_656 .
O3 Cd1 O1 C1 -2.6(4) . .
O5 Cd1 O1 C1 -93.7(3) . .
O4 Cd1 O1 C1 -174.0(5) . .
O2 Cd1 O1 C1 0.9(3) . .
C3 Cd1 O1 C1 -4.2(7) . .
O6 Cd1 O1 Cd1 -87.27(17) . 2_656
O1 Cd1 O1 Cd1 0.0 2_656 2_656
O3 Cd1 O1 Cd1 179.04(14) . 2_656
O5 Cd1 O1 Cd1 88.00(17) . 2_656
O4 Cd1 O1 Cd1 7.7(7) . 2_656
O2 Cd1 O1 Cd1 -177.5(2) . 2_656
C3 Cd1 O1 Cd1 177.5(4) . 2_656
O6 Cd1 O2 C1 -90.9(3) . .
O1 Cd1 O2 C1 -3.9(3) 2_656 .
O3 Cd1 O2 C1 176.8(3) . .
O5 Cd1 O2 C1 84.9(3) . .
O1 Cd1 O2 C1 -0.9(3) . .
O4 Cd1 O2 C1 177.4(3) . .
C3 Cd1 O2 C1 177.8(3) . .
O6 Cd1 O3 C3 88.0(3) . .
O1 Cd1 O3 C3 -0.9(4) 2_656 .
O5 Cd1 O3 C3 -89.7(3) . .
O1 Cd1 O3 C3 -179.2(2) . .
O4 Cd1 O3 C3 -1.5(3) . .
O2 Cd1 O3 C3 178.0(3) . .
O6 Cd1 O4 C3 -90.7(3) . .
O1 Cd1 O4 C3 -178.2(3) 2_656 .
O3 Cd1 O4 C3 1.5(3) . .
O5 Cd1 O4 C3 94.3(3) . .
O1 Cd1 O4 C3 174.4(5) . .
O2 Cd1 O4 C3 0.8(4) . .
Cd1 O2 C1 O1 1.5(5) . .
Cd1 O2 C1 C2 -179.6(4) . .
Cd1 O1 C1 O2 174.4(6) 2_656 .
Cd1 O1 C1 O2 -1.6(5) . .
Cd1 O1 C1 C2 -4.6(11) 2_656 .
Cd1 O1 C1 C2 179.4(3) . .
O2 C1 C2 C2 -11.1(9) . 2_665
O1 C1 C2 C2 167.9(6) . 2_665
Cd1 O4 C3 O3 -2.6(5) . .
Cd1 O4 C3 C4 179.6(4) . .
Cd1 O3 C3 O4 2.9(5) . .
Cd1 O3 C3 C4 -179.4(4) . .
O6 Cd1 C3 O4 89.8(3) . .
O1 Cd1 C3 O4 2.1(3) 2_656 .
O3 Cd1 C3 O4 -177.3(5) . .
O5 Cd1 C3 O4 -86.0(3) . .
O1 Cd1 C3 O4 -175.1(5) . .
O2 Cd1 C3 O4 -179.4(3) . .
O6 Cd1 C3 O3 -92.9(3) . .
O1 Cd1 C3 O3 179.4(3) 2_656 .
O5 Cd1 C3 O3 91.3(3) . .
O1 Cd1 C3 O3 2.2(7) . .
O4 Cd1 C3 O3 177.3(5) . .
O2 Cd1 C3 O3 -2.1(3) . .
O6 Cd1 C3 C4 -84(5) . .
O1 Cd1 C3 C4 -172(5) 2_656 .
O3 Cd1 C3 C4 8(5) . .
O5 Cd1 C3 C4 100(5) . .
O1 Cd1 C3 C4 11(6) . .
O4 Cd1 C3 C4 -174(6) . .
O2 Cd1 C3 C4 6(6) . .
O4 C3 C4 C4 176.9(6) . 2_567
O3 C3 C4 C4 -0.8(9) . 2_567
Cd1 C3 C4 C4 -9(6) . 2_567
